data_1572861
loop_
_publ_author_name
'Kumar, Rakesh'
'Chmielewski, Piotr J.'
'Lis, Tadeusz'
'Czarnecki, Miros&#x142;aw'
'St&#x119;pie&#x144;, Marcin'

_publ_section_title
;
 Pentacosacyclenes: cruciform molecular nanocarbons based on
 cyclooctatetraene.
;
_journal_issue 44
_journal_name_full 'Chemical science'
_journal_page_first 18640
_journal_page_last 18649
_journal_paper_doi 10.1039/d4sc05938g
_journal_volume 15
_journal_year 2024
_chemical_formula_moiety 'C120 H104, 6(C6 H14)'
_chemical_formula_sum 'C156 H188'
_chemical_formula_weight 2063.05
_space_group_crystal_system tetragonal
_space_group_IT_number 142
_space_group_name_Hall '-I 4bd 2c'
_space_group_name_H-M_alt 'I 41/a c d :2'
_atom_sites_solution_hydrogens mixed
_atom_sites_solution_primary direct
_audit_creation_date 2023-10-11
_audit_creation_method
;
Olex2 1.5
(compiled 2023.03.06 svn.rbb2c1857 for OlexSys, GUI svn.r6748)
;
_audit_update_record
;
2024-09-01 deposited with the CCDC.	2024-10-08 downloaded from the CCDC.
;
_cell_angle_alpha 90
_cell_angle_beta 90
_cell_angle_gamma 90
_cell_formula_units_Z 8
_cell_length_a 21.398(3)
_cell_length_b 21.398(3)
_cell_length_c 53.967(14)
_cell_measurement_reflns_used 25909
_cell_measurement_temperature 80(2)
_cell_measurement_theta_max 20
_cell_measurement_theta_min 1.9
_cell_volume 24710(8)
_computing_cell_refinement 'CrysAlisPro 1.171.42.72a (Rigaku OD, 2022)'
_computing_data_collection 'CrysAlisPro 1.171.42.72a (Rigaku OD, 2022)'
_computing_data_reduction 'CrysAlisPro 1.171.42.72a (Rigaku OD, 2022)'
_computing_molecular_graphics 'Olex2 1.5 (Dolomanov et al., 2009)'
_computing_publication_material 'Olex2 1.5 (Dolomanov et al., 2009)'
_computing_structure_refinement 'SHELXL-2013 (Sheldrick, 2013)'
_computing_structure_solution 'SHELXS-97 (Sheldrick, 2008'
_diffrn_ambient_temperature 80(2)
_diffrn_detector 'Hybrid Pixel Array Detector'
_diffrn_detector_area_resol_mean 10.0000
_diffrn_detector_type 'HyPix-Arc 150'
_diffrn_measured_fraction_theta_full 0.999
_diffrn_measured_fraction_theta_max 1.000
_diffrn_measurement_device 'four-circle diffractometer'
_diffrn_measurement_device_type 'XtaLAB Synergy R, DW system, HyPix-Arc 150'
_diffrn_measurement_method 'omega scan'
_diffrn_radiation_monochromator mirror
_diffrn_radiation_probe x-ray
_diffrn_radiation_type 'Mo K\a'
_diffrn_radiation_wavelength 0.71073
_diffrn_reflns_av_R_equivalents 0.1481
_diffrn_reflns_av_unetI/netI 0.0372
_diffrn_reflns_Laue_measured_fraction_full 0.999
_diffrn_reflns_Laue_measured_fraction_max 1.000
_diffrn_reflns_limit_h_max 28
_diffrn_reflns_limit_h_min -28
_diffrn_reflns_limit_k_max 28
_diffrn_reflns_limit_k_min -28
_diffrn_reflns_limit_l_max 71
_diffrn_reflns_limit_l_min -71
_diffrn_reflns_number 194560
_diffrn_reflns_point_group_measured_fraction_full 0.999
_diffrn_reflns_point_group_measured_fraction_max 1.000
_diffrn_reflns_theta_full 25.500
_diffrn_reflns_theta_max 27.998
_diffrn_reflns_theta_min 1.903
_diffrn_source 'Rotating-anode X-ray tube'
_diffrn_source_type 'Rigaku (Mo) X-ray Source'
_exptl_absorpt_coefficient_mu 0.062
_exptl_absorpt_correction_T_max 1.000
_exptl_absorpt_correction_T_min 0.671
_exptl_absorpt_correction_type gaussian
_exptl_absorpt_process_details
;
CrysAlisPro 1.171.42.72a (Rigaku Oxford Diffraction, 2022)
Numerical absorption correction based on gaussian integration over
a multifaceted crystal model
Empirical absorption correction using spherical harmonics,
implemented in SCALE3 ABSPACK scaling algorithm.
;
_exptl_crystal_colour black
_exptl_crystal_colour_primary black
_exptl_crystal_density_diffrn 1.109
_exptl_crystal_description plate
_exptl_crystal_F_000 8992
_exptl_crystal_size_max 0.15
_exptl_crystal_size_mid 0.12
_exptl_crystal_size_min 0.04
_refine_diff_density_max 0.459
_refine_diff_density_min -0.519
_refine_diff_density_rms 0.069
_refine_ls_extinction_method none
_refine_ls_goodness_of_fit_ref 1.614
_refine_ls_hydrogen_treatment constr
_refine_ls_matrix_type full
_refine_ls_number_parameters 404
_refine_ls_number_reflns 7461
_refine_ls_number_restraints 53
_refine_ls_restrained_S_all 1.682
_refine_ls_R_factor_all 0.1883
_refine_ls_R_factor_gt 0.1132
_refine_ls_shift/su_max 0.001
_refine_ls_shift/su_mean 0.000
_refine_ls_structure_factor_coef Fsqd
_refine_ls_weighting_details
;
 w=1/[\s^2^(Fo^2^)+(0.1000P)^2^]
 where P=(Fo^2^+2Fc^2^)/3
;
_refine_ls_weighting_scheme calc
_refine_ls_wR_factor_gt 0.2734
_refine_ls_wR_factor_ref 0.2976
_reflns_Friedel_coverage 0.000
_reflns_number_gt 3702
_reflns_number_total 7461
_reflns_threshold_expression 'I > 2\s(I)'
_cod_data_source_file d4sc05938g3.cif
_cod_data_source_block rk275ba
_cod_depositor_comments
;
The following automatic conversions were performed:

data item '_atom_sites_solution_primary' value 'direct methods' was
changed to 'direct'.

Automatic conversion script
Id: cif_fix_values 8170 2020-07-09 18:12:32Z antanas 

 Adding full bibliography for 1572861--1572863.cif.
;
_cod_original_cell_volume 24710(9)
_cod_original_sg_symbol_H-M 'I 41/a c d'
_cod_database_code 1572861
_shelxl_version_number 2013-2
_shelx_space_group_comment
;
The symmetry employed for this shelxl refinement is uniquely defined
by the following loop, which should always be used as a source of
symmetry information in preference to the above space-group names.
They are only intended as comments.
;
_shelx_estimated_absorpt_t_max 0.998
_shelx_estimated_absorpt_t_min 0.991
_olex2_refinement_description
;
1. Restrained distances
 C27-C28 = C27-C29 = C27-C29 = C27-C31 = C27-C32 = C27-C33
 1.52 with sigma of 0.01
 C41-C42 = C42-C43 = C43-C44 = C44-C45 = C45-C46
 1.52 with sigma of 0.015
 C41-C43 = C42-C44 = C43-C45 = C44-C46
 2.5 with sigma of 0.02
 C51-C52 = C52-C53 = C53-C54 = C54-C55 = C55-C56
 1.52 with sigma of 0.015
 C51-C53 = C52-C54 = C53-C55 = C54-C56
 2.5 with sigma of 0.02
 C81-C82 = C82-C83 = C83-C84 = C84-C85 = C85-C86
 1.52 with sigma of 0.015
 C81-C83 = C82-C84 = C83-C85 = C84-C86
 2.5 with sigma of 0.02
 C94-C95 = C95-C96 = C96-C96_$1
 1.52 with sigma of 0.015
 C94-C96 = C95-C96_$1
 2.5 with sigma of 0.02
2. Uiso/Uaniso restraints and constraints
Uiso(C41) = Uiso(C42) = Uiso(C43) = Uiso(C44) = Uiso(C45) = Uiso(C46)
Uiso(C71) = Uiso(C72) = Uiso(C73)
Uiso(C61) = Uiso(C62) = Uiso(C63)
Uiso(C51) = Uiso(C52) = Uiso(C53) = Uiso(C54) = Uiso(C55) = Uiso(C56)
Uiso(C81) = Uiso(C82) = Uiso(C83) = Uiso(C84) = Uiso(C85) = Uiso(C86)
Uiso(C91) = Uiso(C92) = Uiso(C93)
Uiso(C94) = Uiso(C95) = Uiso(C96)
3. Others
 Fixed Sof: C28(0.5) H28A(0.5) H28B(0.5) H28C(0.5) C29(0.5) H29A(0.5)
 H29B(0.5) H29C(0.5) C30(0.5) H30A(0.5) H30B(0.5) H30C(0.5) C31(0.5) H31A(0.5)
 H31B(0.5) H31C(0.5) C32(0.5) H32A(0.5) H32B(0.5) H32C(0.5) C33(0.5) H33A(0.5)
 H33B(0.5) H33C(0.5) C41(0.5) H41A(0.5) H41B(0.5) H41C(0.5) C42(0.5) H42A(0.5)
 H42B(0.5) C43(0.5) H43A(0.5) H43B(0.5) C44(0.5) H44A(0.5) H44B(0.5) C45(0.5)
 H45A(0.5) H45B(0.5) C46(0.5) H46A(0.5) H46B(0.5) H46C(0.5) C71(0.25)
 H71A(0.25) H71B(0.25) H71C(0.25) C72(0.25) H72A(0.25) H72B(0.25) C73(0.25)
 H73A(0.25) H73B(0.25) C61(0.25) H61A(0.25) H61B(0.25) H61C(0.25) C62(0.25)
 H62A(0.25) H62B(0.25) C63(0.25) H63A(0.25) H63B(0.25) C51(0.25) H51A(0.25)
 H51B(0.25) H51C(0.25) C52(0.25) H52A(0.25) H52B(0.25) C53(0.25) H53A(0.25)
 H53B(0.25) C54(0.25) H54A(0.25) H54B(0.25) C55(0.25) H55A(0.25) H55B(0.25)
 C56(0.25) H56A(0.25) H56B(0.25) H56C(0.25) C81(0.25) H81A(0.25) H81B(0.25)
 H81C(0.25) C82(0.25) H82A(0.25) H82B(0.25) C83(0.25) H83A(0.25) H83B(0.25)
 C84(0.25) H84A(0.25) H84B(0.25) C85(0.25) H85A(0.25) H85B(0.25) C86(0.25)
 H86A(0.25) H86B(0.25) H86C(0.25) C91(0.25) H91A(0.25) H91B(0.25) H91C(0.25)
 C92(0.25) H92A(0.25) H92B(0.25) C93(0.25) H93A(0.25) H93B(0.25) C94(0.25)
 H94A(0.25) H94B(0.25) H94C(0.25) C95(0.25) H95A(0.25) H95B(0.25) C96(0.25)
 H96A(0.25) H96B(0.25)
4.a Riding coordinates:
 C73(H73A,H73B), C93(H93A,H93B)
4.b Secondary CH2 refined with riding coordinates:
 C42(H42A,H42B), C43(H43A,H43B), C44(H44A,H44B), C45(H45A,H45B), C72(H72A,
 H72B), C62(H62A,H62B), C63(H63A,H63B), C52(H52A,H52B), C53(H53A,H53B),
 C54(H54A,H54B), C55(H55A,H55B), C82(H82A,H82B), C83(H83A,H83B), C84(H84A,H84B),
  C85(H85A,H85B), C92(H92A,H92B), C95(H95A,H95B), C96(H96A,H96B)
4.c Me refined with riding coordinates:
 C41(H41A,H41B,H41C), C46(H46A,H46B,H46C), C71(H71A,H71B,H71C), C61(H61A,H61B,
 H61C), C51(H51A,H51B,H51C), C56(H56A,H56B,H56C), C81(H81A,H81B,H81C), C86(H86A,
 H86B,H86C), C91(H91A,H91B,H91C), C94(H94A,H94B,H94C)
4.d Aromatic/amide H refined with riding coordinates:
 C4(H4), C5(H5), C8(H8), C9(H9), C14(H14), C16(H16), C17(H17), C19(H19)
4.e Idealised Me refined as rotating group:
 C24(H24A,H24B,H24C), C25(H25A,H25B,H25C), C26(H26A,H26B,H26C), C28(H28A,H28B,
 H28C), C29(H29A,H29B,H29C), C30(H30A,H30B,H30C), C31(H31A,H31B,H31C), C32(H32A,
 H32B,H32C), C33(H33A,H33B,H33C)
;
_olex2_submission_special_instructions 'No special instructions were received'
_oxdiff_exptl_absorpt_empirical_details
;
Empirical correction (ABSPACK) includes:
- Absorption correction using spherical harmonics
- Frame scaling
;
_oxdiff_exptl_absorpt_empirical_full_max 2.276
_oxdiff_exptl_absorpt_empirical_full_min 0.456

loop_
_space_group_symop_operation_xyz
'x, y, z'
'-y+1/4, x+3/4, z+1/4'
'-x, -y+1/2, z'
'y+1/4, -x+1/4, z+3/4'
'x, -y, -z+1/2'
'-x+1/2, y, -z'
'y+3/4, x+1/4, -z+1/4'
'-y+1/4, -x+1/4, -z+1/4'
'x+1/2, y+1/2, z+1/2'
'-y+3/4, x+5/4, z+3/4'
'-x+1/2, -y+1, z+1/2'
'y+3/4, -x+3/4, z+5/4'
'x+1/2, -y+1/2, -z+1'
'-x+1, y+1/2, -z+1/2'
'y+5/4, x+3/4, -z+3/4'
'-y+3/4, -x+3/4, -z+3/4'
'-x, -y, -z'
'y-1/4, -x-3/4, -z-1/4'
'x, y-1/2, -z'
'-y-1/4, x-1/4, -z-3/4'
'-x, y, z-1/2'
'x-1/2, -y, z'
'-y-3/4, -x-1/4, z-1/4'
'y-1/4, x-1/4, z-1/4'
'-x+1/2, -y+1/2, -z+1/2'
'y+1/4, -x-1/4, -z+1/4'
'x+1/2, y, -z+1/2'
'-y+1/4, x+1/4, -z-1/4'
'-x+1/2, y+1/2, z'
'x, -y+1/2, z+1/2'
'-y-1/4, -x+1/4, z+1/4'
'y+1/4, x+1/4, z+1/4'

loop_
_atom_site_label
_atom_site_type_symbol
_atom_site_fract_x
_atom_site_fract_y
_atom_site_fract_z
_atom_site_U_iso_or_equiv
_atom_site_adp_type
_atom_site_occupancy
_atom_site_site_symmetry_order
_atom_site_calc_flag
_atom_site_refinement_flags_posn
_atom_site_refinement_flags_adp
_atom_site_refinement_flags_occupancy
_atom_site_disorder_assembly
_atom_site_disorder_group
C1 C 0.52240(14) 0.32864(13) 0.61879(5) 0.0594(7) Uani 1 1 d . . . . .
C2 C 0.57162(13) 0.28704(13) 0.61788(5) 0.0590(8) Uani 1 1 d . . . . .
C3 C 0.62217(14) 0.31470(13) 0.60252(5) 0.0592(7) Uani 1 1 d . . . . .
C4 C 0.67997(14) 0.29690(13) 0.59386(5) 0.0620(8) Uani 1 1 d . . . . .
H4 H 0.6965 0.2570 0.5979 0.074 Uiso 1 1 calc R U . . .
C5 C 0.71434(14) 0.33840(13) 0.57891(5) 0.0609(8) Uani 1 1 d . . . . .
H5 H 0.7542 0.3253 0.5732 0.073 Uiso 1 1 calc R U . . .
C6 C 0.69356(13) 0.39719(13) 0.57203(5) 0.0572(7) Uani 1 1 d . . . . .
C7 C 0.60528(14) 0.47498(13) 0.57563(5) 0.0577(7) Uani 1 1 d . . . . .
C8 C 0.54483(14) 0.48516(13) 0.58476(5) 0.0630(8) Uani 1 1 d . . . . .
H8 H 0.5252 0.5239 0.5811 0.076 Uiso 1 1 calc R U . . .
C9 C 0.51155(14) 0.44146(14) 0.59895(5) 0.0630(8) Uani 1 1 d . . . . .
H9 H 0.4702 0.4503 0.6043 0.076 Uiso 1 1 calc R U . . .
C10 C 0.53996(14) 0.38497(13) 0.60503(5) 0.0585(7) Uani 1 1 d . . . . .
C11 C 0.60011(13) 0.37435(13) 0.59548(5) 0.0564(7) Uani 1 1 d . . . . .
C12 C 0.63317(13) 0.41616(12) 0.58073(5) 0.0559(7) Uani 1 1 d . . . . .
C13 C 0.72843(13) 0.44153(13) 0.55647(5) 0.0572(7) Uani 1 1 d . . . . .
C14 C 0.78491(14) 0.42743(14) 0.54581(6) 0.0628(8) Uani 1 1 d . . . . .
H14 H 0.8019 0.3870 0.5485 0.075 Uiso 1 1 calc R U . . .
C15 C 0.81922(14) 0.46977(14) 0.53099(6) 0.0637(8) Uani 1 1 d . . . . .
C16 C 0.79450(14) 0.52802(14) 0.52771(6) 0.0644(8) Uani 1 1 d . . . . .
H16 H 0.8172 0.5576 0.5181 0.077 Uiso 1 1 calc R U . . .
C17 C 0.71269(16) 0.60651(14) 0.53397(6) 0.0698(9) Uani 1 1 d . . . . .
H17 H 0.7364 0.6355 0.5245 0.084 Uiso 1 1 calc R U . . .
C18 C 0.65534(17) 0.62495(13) 0.54347(7) 0.0733(9) Uani 1 1 d . . . . .
C19 C 0.62056(15) 0.58115(13) 0.55689(6) 0.0676(8) Uani 1 1 d . . . . .
H19 H 0.5808 0.5931 0.5631 0.081 Uiso 1 1 calc R U . . .
C20 C 0.64184(14) 0.52091(13) 0.56147(5) 0.0607(8) Uani 1 1 d . . . . .
C21 C 0.70176(13) 0.50232(13) 0.55217(5) 0.0573(7) Uani 1 1 d . . . . .
C22 C 0.73690(14) 0.54598(13) 0.53788(5) 0.0611(8) Uani 1 1 d . . . . .
C23 C 0.88087(15) 0.44819(16) 0.51900(7) 0.0751(10) Uani 1 1 d . . . . .
C24 C 0.91094(17) 0.50124(19) 0.50370(8) 0.1018(13) Uani 1 1 d . . . . .
H24A H 0.8797 0.5192 0.4925 0.153 Uiso 1 1 calc R U . . .
H24B H 0.9458 0.4844 0.4940 0.153 Uiso 1 1 calc R U . . .
H24C H 0.9264 0.5338 0.5149 0.153 Uiso 1 1 calc R U . . .
C25 C 0.86692(19) 0.39493(18) 0.50111(8) 0.0975(13) Uani 1 1 d . . . . .
H25A H 0.8444 0.3617 0.5099 0.146 Uiso 1 1 calc R U . . .
H25B H 0.9062 0.3783 0.4945 0.146 Uiso 1 1 calc R U . . .
H25C H 0.8412 0.4105 0.4874 0.146 Uiso 1 1 calc R U . . .
C26 C 0.92588(17) 0.4268(2) 0.53912(8) 0.1069(14) Uani 1 1 d . . . . .
H26A H 0.9350 0.4618 0.5502 0.160 Uiso 1 1 calc R U . . .
H26B H 0.9648 0.4121 0.5315 0.160 Uiso 1 1 calc R U . . .
H26C H 0.9069 0.3926 0.5486 0.160 Uiso 1 1 calc R U . . .
C27 C 0.63065(19) 0.69183(15) 0.53985(8) 0.0930(12) Uani 1 1 d D . . . .
C28 C 0.5690(5) 0.6887(5) 0.5270(3) 0.119(4) Uani 0.5 1 d D . P A 1
H28A H 0.5486 0.7297 0.5278 0.179 Uiso 0.5 1 calc R U P A 1
H28B H 0.5426 0.6575 0.5352 0.179 Uiso 0.5 1 calc R U P A 1
H28C H 0.5754 0.6770 0.5096 0.179 Uiso 0.5 1 calc R U P A 1
C29 C 0.6315(5) 0.7222(4) 0.56562(16) 0.129(4) Uani 0.5 1 d D . P A 1
H29A H 0.6736 0.7191 0.5727 0.193 Uiso 0.5 1 calc R U P A 1
H29B H 0.6018 0.7007 0.5765 0.193 Uiso 0.5 1 calc R U P A 1
H29C H 0.6198 0.7663 0.5642 0.193 Uiso 0.5 1 calc R U P A 1
C30 C 0.6830(4) 0.7333(3) 0.5262(3) 0.120(4) Uani 0.5 1 d . . P A 1
H30A H 0.7241 0.7240 0.5334 0.180 Uiso 0.5 1 calc R U P A 1
H30B H 0.6735 0.7777 0.5285 0.180 Uiso 0.5 1 calc R U P A 1
H30C H 0.6834 0.7235 0.5085 0.180 Uiso 0.5 1 calc R U P A 1
C31 C 0.5656(4) 0.7028(4) 0.5523(3) 0.159(6) Uani 0.5 1 d D . P A 2
H31A H 0.5343 0.6760 0.5444 0.239 Uiso 0.5 1 calc R U P A 2
H31B H 0.5535 0.7467 0.5504 0.239 Uiso 0.5 1 calc R U P A 2
H31C H 0.5682 0.6926 0.5700 0.239 Uiso 0.5 1 calc R U P A 2
C32 C 0.6721(4) 0.7377(3) 0.55017(17) 0.084(2) Uani 0.5 1 d D . P A 2
H32A H 0.6804 0.7277 0.5676 0.125 Uiso 0.5 1 calc R U P A 2
H32B H 0.6527 0.7791 0.5491 0.125 Uiso 0.5 1 calc R U P A 2
H32C H 0.7115 0.7377 0.5409 0.125 Uiso 0.5 1 calc R U P A 2
C33 C 0.6228(9) 0.7033(4) 0.51157(18) 0.211(9) Uani 0.5 1 d D . P A 2
H33A H 0.5914 0.6745 0.5049 0.317 Uiso 0.5 1 calc R U P A 2
H33B H 0.6628 0.6962 0.5032 0.317 Uiso 0.5 1 calc R U P A 2
H33C H 0.6093 0.7465 0.5088 0.317 Uiso 0.5 1 calc R U P A 2
C41 C 0.8530(5) 0.6171(5) 0.5794(2) 0.1435(17) Uiso 0.5 1 d D . P B -3
H41A H 0.8934 0.6005 0.5740 0.215 Uiso 0.5 1 calc R U P B -3
H41B H 0.8595 0.6559 0.5887 0.215 Uiso 0.5 1 calc R U P B -3
H41C H 0.8268 0.6256 0.5648 0.215 Uiso 0.5 1 calc R U P B -3
C42 C 0.8211(5) 0.5701(5) 0.5956(2) 0.1435(17) Uiso 0.5 1 d D . P B -3
H42A H 0.8136 0.5316 0.5859 0.172 Uiso 0.5 1 calc R U P B -3
H42B H 0.8493 0.5593 0.6095 0.172 Uiso 0.5 1 calc R U P B -3
C43 C 0.7602(5) 0.5921(5) 0.6060(2) 0.1435(17) Uiso 0.5 1 d D . P B -3
H43A H 0.7337 0.6068 0.5922 0.172 Uiso 0.5 1 calc R U P B -3
H43B H 0.7685 0.6286 0.6168 0.172 Uiso 0.5 1 calc R U P B -3
C44 C 0.7231(5) 0.5443(5) 0.6209(3) 0.1435(17) Uiso 0.5 1 d D . P B -3
H44A H 0.7453 0.5350 0.6366 0.172 Uiso 0.5 1 calc R U P B -3
H44B H 0.7196 0.5050 0.6113 0.172 Uiso 0.5 1 calc R U P B -3
C45 C 0.6540(4) 0.5707(5) 0.6270(3) 0.1435(17) Uiso 0.5 1 d D . P B -3
H45A H 0.6572 0.6095 0.6370 0.215 Uiso 0.5 1 calc R U P B -3
H45B H 0.6318 0.5807 0.6114 0.215 Uiso 0.5 1 calc R U P B -3
C46 C 0.6182(5) 0.5213(5) 0.6414(2) 0.1435(17) Uiso 0.5 1 d D . P B -3
H46A H 0.5763 0.5369 0.6453 0.215 Uiso 0.5 1 calc R U P B -3
H46B H 0.6405 0.5117 0.6568 0.215 Uiso 0.5 1 calc R U P B -3
H46C H 0.6147 0.4833 0.6314 0.215 Uiso 0.5 1 calc R U P B -3
C71 C 0.643(2) 0.888(3) 0.6303(13) 0.260(13) Uiso 0.25 1 d D . P C -4
H71A H 0.6632 0.9280 0.6339 0.389 Uiso 0.25 1 calc R U P C -4
H71B H 0.6712 0.8616 0.6206 0.389 Uiso 0.25 1 calc R U P C -4
H71C H 0.6328 0.8668 0.6459 0.389 Uiso 0.25 1 calc R U P C -4
C72 C 0.5828(19) 0.8995(14) 0.6156(9) 0.260(13) Uiso 0.25 1 d D . P C -4
H72A H 0.5925 0.9105 0.5982 0.311 Uiso 0.25 1 calc R U P C -4
H72B H 0.5584 0.9339 0.6231 0.311 Uiso 0.25 1 calc R U P C -4
C73 C 0.5452(15) 0.8366(15) 0.6168(8) 0.260(13) Uiso 0.25 1 d D . P C -4
H73A H 0.5061 0.8443 0.6261 0.389 Uiso 0.25 1 d R U P C -4
H73B H 0.5347 0.8193 0.6003 0.389 Uiso 0.25 1 d R U P C -4
C61 C 0.6283(16) 0.8032(10) 0.6286(7) 0.211(8) Uiso 0.25 1 d D . P D 5
H61A H 0.6038 0.8419 0.6287 0.317 Uiso 0.25 1 calc R U P D 5
H61B H 0.6509 0.7996 0.6129 0.317 Uiso 0.25 1 calc R U P D 5
H61C H 0.6583 0.8041 0.6424 0.317 Uiso 0.25 1 calc R U P D 5
C62 C 0.5847(13) 0.7474(12) 0.6317(6) 0.211(8) Uiso 0.25 1 d D . P D 5
H62A H 0.5488 0.7524 0.6203 0.254 Uiso 0.25 1 calc R U P D 5
H62B H 0.5680 0.7473 0.6488 0.254 Uiso 0.25 1 calc R U P D 5
C63 C 0.6157(11) 0.6843(10) 0.6266(7) 0.211(8) Uiso 0.25 1 d D . P D 5
H63A H 0.6415 0.6870 0.6115 0.254 Uiso 0.25 1 calc R U P D 5
H63B H 0.6433 0.6730 0.6407 0.254 Uiso 0.25 1 calc R U P D 5
C51 C 0.8607(13) 0.6263(12) 0.6030(6) 0.196(5) Uiso 0.25 1 d D . P E -6
H51A H 0.8668 0.6634 0.5926 0.294 Uiso 0.25 1 calc R U P E -6
H51B H 0.8920 0.5947 0.5986 0.294 Uiso 0.25 1 calc R U P E -6
H51C H 0.8653 0.6377 0.6205 0.294 Uiso 0.25 1 calc R U P E -6
C52 C 0.7960(12) 0.6001(10) 0.5986(6) 0.196(5) Uiso 0.25 1 d D . P E -6
H52A H 0.7880 0.5970 0.5806 0.235 Uiso 0.25 1 calc R U P E -6
H52B H 0.7644 0.6286 0.6058 0.235 Uiso 0.25 1 calc R U P E -6
C53 C 0.7897(11) 0.5344(10) 0.6106(6) 0.196(5) Uiso 0.25 1 d D . P E -6
H53A H 0.7951 0.5372 0.6288 0.235 Uiso 0.25 1 calc R U P E -6
H53B H 0.7480 0.5164 0.6071 0.235 Uiso 0.25 1 calc R U P E -6
C54 C 0.8416(14) 0.4931(11) 0.5992(5) 0.196(5) Uiso 0.25 1 d D . P E -6
H54A H 0.8248 0.4714 0.5844 0.235 Uiso 0.25 1 calc R U P E -6
H54B H 0.8766 0.5201 0.5937 0.235 Uiso 0.25 1 calc R U P E -6
C55 C 0.8651(13) 0.4470(11) 0.6165(5) 0.196(5) Uiso 0.25 1 d D . P E -6
H55A H 0.8304 0.4394 0.6283 0.235 Uiso 0.25 1 calc R U P E -6
H55B H 0.8980 0.4687 0.6261 0.235 Uiso 0.25 1 calc R U P E -6
C56 C 0.8908(15) 0.3848(11) 0.6109(7) 0.196(5) Uiso 0.25 1 d D . P E -6
H56A H 0.9277 0.3773 0.6212 0.294 Uiso 0.25 1 calc R U P E -6
H56B H 0.9026 0.3829 0.5934 0.294 Uiso 0.25 1 calc R U P E -6
H56C H 0.8592 0.3528 0.6144 0.294 Uiso 0.25 1 calc R U P E -6
C81 C 1.0846(9) 0.7346(11) 0.5459(5) 0.156(4) Uiso 0.25 1 d D . P F -7
H81A H 1.1270 0.7353 0.5528 0.234 Uiso 0.25 1 calc R U P F -7
H81B H 1.0868 0.7334 0.5278 0.234 Uiso 0.25 1 calc R U P F -7
H81C H 1.0625 0.6976 0.5520 0.234 Uiso 0.25 1 calc R U P F -7
C82 C 1.0489(11) 0.7947(12) 0.5543(9) 0.156(4) Uiso 0.25 1 d D . P F -7
H82A H 1.0502 0.7998 0.5725 0.187 Uiso 0.25 1 calc R U P F -7
H82B H 1.0663 0.8325 0.5463 0.187 Uiso 0.25 1 calc R U P F -7
C83 C 0.9825(8) 0.7810(10) 0.5452(6) 0.156(4) Uiso 0.25 1 d D . P F -7
H83A H 0.9774 0.7935 0.5276 0.187 Uiso 0.25 1 calc R U P F -7
H83B H 0.9513 0.8035 0.5553 0.187 Uiso 0.25 1 calc R U P F -7
C84 C 0.9748(9) 0.7082(11) 0.5482(7) 0.156(4) Uiso 0.25 1 d D . P F -7
H84A H 0.9997 0.6863 0.5354 0.187 Uiso 0.25 1 calc R U P F -7
H84B H 0.9900 0.6950 0.5647 0.187 Uiso 0.25 1 calc R U P F -7
C85 C 0.9044(9) 0.6914(11) 0.5453(5) 0.156(4) Uiso 0.25 1 d D . P F -7
H85A H 0.8791 0.7296 0.5477 0.187 Uiso 0.25 1 calc R U P F -7
H85B H 0.8970 0.6761 0.5282 0.187 Uiso 0.25 1 calc R U P F -7
C86 C 0.8829(11) 0.6425(11) 0.5633(5) 0.156(4) Uiso 0.25 1 d D . P F -7
H86A H 0.8373 0.6388 0.5625 0.234 Uiso 0.25 1 calc R U P F -7
H86B H 0.8955 0.6545 0.5801 0.234 Uiso 0.25 1 calc R U P F -7
H86C H 0.9020 0.6023 0.5591 0.234 Uiso 0.25 1 calc R U P F -7
C91 C 1.0302(12) 0.8537(8) 0.5452(5) 0.139(5) Uiso 0.25 1 d D . P G 8
H91A H 1.0458 0.8930 0.5522 0.208 Uiso 0.25 1 calc R U P G 8
H91B H 0.9853 0.8502 0.5483 0.208 Uiso 0.25 1 calc R U P G 8
H91C H 1.0378 0.8531 0.5273 0.208 Uiso 0.25 1 calc R U P G 8
C92 C 1.0641(11) 0.7989(9) 0.5573(6) 0.139(5) Uiso 0.25 1 d D . P G 8
H92A H 1.0565 0.7978 0.5754 0.167 Uiso 0.25 1 calc R U P G 8
H92B H 1.1097 0.8011 0.5542 0.167 Uiso 0.25 1 calc R U P G 8
C93 C 1.0342(4) 0.7396(7) 0.5440(5) 0.139(5) Uiso 0.25 1 d D . P G 8
H93A H 1.0488 0.7261 0.5276 0.167 Uiso 0.25 1 d R U P G 8
H93B H 1.0462 0.7081 0.5565 0.167 Uiso 0.25 1 d R U P G 8
C94 C 1.0750(8) 0.8637(7) 0.5525(4) 0.113(3) Uiso 0.25 1 d D . P H 9
H94A H 1.0954 0.8873 0.5392 0.170 Uiso 0.25 1 calc R U P H 9
H94B H 1.1023 0.8294 0.5578 0.170 Uiso 0.25 1 calc R U P H 9
H94C H 1.0669 0.8914 0.5666 0.170 Uiso 0.25 1 calc R U P H 9
C95 C 1.0095(8) 0.8353(6) 0.5425(4) 0.113(3) Uiso 0.25 1 d D . P H 9
H95A H 0.9723 0.8539 0.5505 0.136 Uiso 0.25 1 calc R U P H 9
H95B H 1.0054 0.8365 0.5242 0.136 Uiso 0.25 1 calc R U P H 9
C96 C 1.0264(6) 0.7713(6) 0.5525(5) 0.113(3) Uiso 0.25 1 d D . P H 9
H96A H 1.0604 0.7534 0.5422 0.136 Uiso 0.25 1 calc R U P H 9
H96B H 1.0423 0.7758 0.5696 0.136 Uiso 0.25 1 calc R U P H 9

loop_
_atom_site_aniso_label
_atom_site_aniso_U_11
_atom_site_aniso_U_22
_atom_site_aniso_U_33
_atom_site_aniso_U_23
_atom_site_aniso_U_13
_atom_site_aniso_U_12
C1 0.0609(19) 0.0567(18) 0.0604(17) -0.0071(14) 0.0057(14) 0.0000(14)
C2 0.0554(17) 0.0533(17) 0.0683(18) 0.0003(14) 0.0052(14) -0.0006(14)
C3 0.0617(19) 0.0497(17) 0.0662(18) 0.0053(13) 0.0057(14) 0.0018(14)
C4 0.0637(19) 0.0485(16) 0.0737(18) 0.0101(14) 0.0091(15) 0.0102(14)
C5 0.0598(18) 0.0514(17) 0.0714(18) 0.0102(14) 0.0104(14) 0.0096(14)
C6 0.0629(18) 0.0478(16) 0.0611(17) 0.0002(13) 0.0006(14) 0.0039(13)
C7 0.0614(18) 0.0487(16) 0.0631(17) 0.0013(13) -0.0032(14) 0.0063(13)
C8 0.066(2) 0.0485(17) 0.0739(19) -0.0007(14) -0.0023(15) 0.0113(14)
C9 0.0593(18) 0.0582(18) 0.0716(19) -0.0061(15) 0.0021(14) 0.0086(15)
C10 0.0610(19) 0.0535(18) 0.0611(17) -0.0041(13) 0.0013(14) 0.0033(14)
C11 0.0557(17) 0.0500(17) 0.0635(17) 0.0002(13) 0.0031(14) 0.0049(13)
C12 0.0590(18) 0.0468(16) 0.0618(17) 0.0013(13) 0.0018(13) 0.0022(13)
C13 0.0588(18) 0.0477(16) 0.0652(17) 0.0048(13) -0.0012(14) 0.0020(13)
C14 0.0649(19) 0.0510(17) 0.0726(19) 0.0130(14) 0.0014(15) 0.0033(14)
C15 0.0596(19) 0.0574(18) 0.0742(19) 0.0149(15) -0.0031(14) -0.0020(14)
C16 0.066(2) 0.0521(18) 0.0752(19) 0.0119(14) -0.0017(15) -0.0050(15)
C17 0.083(2) 0.0457(17) 0.080(2) 0.0109(15) -0.0100(17) -0.0025(16)
C18 0.088(2) 0.0399(16) 0.092(2) 0.0071(15) -0.0112(19) 0.0060(16)
C19 0.071(2) 0.0477(17) 0.084(2) -0.0026(15) -0.0061(16) 0.0063(15)
C20 0.069(2) 0.0483(17) 0.0649(18) -0.0019(13) -0.0086(15) 0.0047(14)
C21 0.0635(19) 0.0443(15) 0.0640(17) 0.0046(13) -0.0042(14) 0.0038(13)
C22 0.068(2) 0.0462(17) 0.0689(18) 0.0042(13) -0.0072(15) -0.0033(14)
C23 0.063(2) 0.068(2) 0.094(2) 0.0259(19) 0.0116(17) 0.0049(16)
C24 0.078(2) 0.096(3) 0.132(3) 0.043(3) 0.023(2) 0.004(2)
C25 0.104(3) 0.082(3) 0.106(3) 0.016(2) 0.040(2) 0.017(2)
C26 0.065(2) 0.128(4) 0.128(3) 0.039(3) 0.003(2) 0.015(2)
C27 0.106(3) 0.0451(19) 0.128(3) 0.008(2) 0.000(3) 0.0127(19)
C28 0.133(9) 0.062(6) 0.162(10) 0.030(6) -0.034(8) 0.043(6)
C29 0.139(9) 0.050(5) 0.198(11) -0.037(6) 0.024(8) 0.001(5)
C30 0.110(7) 0.044(4) 0.206(11) 0.044(6) 0.007(7) 0.002(4)
C31 0.080(6) 0.047(5) 0.35(2) 0.020(8) -0.044(10) 0.008(4)
C32 0.116(7) 0.042(4) 0.093(5) 0.010(4) -0.005(5) -0.002(4)
C33 0.40(2) 0.048(5) 0.189(12) -0.015(7) -0.210(15) 0.040(10)

loop_
_atom_type_symbol
_atom_type_description
_atom_type_scat_dispersion_real
_atom_type_scat_dispersion_imag
_atom_type_scat_source
C C 0.0033 0.0016 'International Tables Vol C Tables 4.2.6.8 and 6.1.1.4'
H H 0.0000 0.0000 'International Tables Vol C Tables 4.2.6.8 and 6.1.1.4'

loop_
_geom_angle_atom_site_label_1
_geom_angle_atom_site_label_2
_geom_angle_atom_site_label_3
_geom_angle
_geom_angle_site_symmetry_1
_geom_angle_site_symmetry_3
_geom_angle_publ_flag
C2 C1 C2 127.8(3) . 20_657 ?
C2 C1 C10 108.5(2) . . ?
C10 C1 C2 123.7(3) . 20_657 ?
C1 C2 C1 128.3(3) . 26_566 ?
C1 C2 C3 108.6(2) . . ?
C1 C2 C3 122.9(3) 26_566 . ?
C4 C3 C2 137.2(3) . . ?
C4 C3 C11 117.3(3) . . ?
C11 C3 C2 105.5(2) . . ?
C3 C4 H4 120.3 . . ?
C3 C4 C5 119.3(3) . . ?
C5 C4 H4 120.3 . . ?
C4 C5 H5 118.0 . . ?
C6 C5 C4 124.0(3) . . ?
C6 C5 H5 118.0 . . ?
C5 C6 C12 117.3(3) . . ?
C5 C6 C13 125.2(3) . . ?
C12 C6 C13 117.5(2) . . ?
C8 C7 C12 117.2(3) . . ?
C8 C7 C20 124.7(3) . . ?
C12 C7 C20 118.0(3) . . ?
C7 C8 H8 118.1 . . ?
C7 C8 C9 123.8(3) . . ?
C9 C8 H8 118.1 . . ?
C8 C9 H9 120.5 . . ?
C10 C9 C8 119.1(3) . . ?
C10 C9 H9 120.5 . . ?
C9 C10 C1 136.2(3) . . ?
C9 C10 C11 117.0(3) . . ?
C11 C10 C1 106.7(2) . . ?
C10 C11 C3 110.7(3) . . ?
C12 C11 C3 124.4(3) . . ?
C12 C11 C10 124.9(3) . . ?
C7 C12 C6 124.5(3) . . ?
C11 C12 C6 117.6(2) . . ?
C11 C12 C7 117.9(3) . . ?
C14 C13 C6 123.0(2) . . ?
C14 C13 C21 118.7(3) . . ?
C21 C13 C6 118.3(2) . . ?
C13 C14 H14 118.2 . . ?
C13 C14 C15 123.6(3) . . ?
C15 C14 H14 118.2 . . ?
C14 C15 C23 119.4(3) . . ?
C16 C15 C14 117.2(3) . . ?
C16 C15 C23 123.4(3) . . ?
C15 C16 H16 118.7 . . ?
C15 C16 C22 122.6(3) . . ?
C22 C16 H16 118.7 . . ?
C18 C17 H17 119.0 . . ?
C18 C17 C22 122.1(3) . . ?
C22 C17 H17 119.0 . . ?
C17 C18 C19 118.1(3) . . ?
C17 C18 C27 121.5(3) . . ?
C19 C18 C27 120.4(3) . . ?
C18 C19 H19 118.7 . . ?
C20 C19 C18 122.6(3) . . ?
C20 C19 H19 118.7 . . ?
C19 C20 C7 122.6(3) . . ?
C19 C20 C21 119.2(3) . . ?
C21 C20 C7 118.2(2) . . ?
C20 C21 C13 123.3(3) . . ?
C22 C21 C13 118.0(3) . . ?
C22 C21 C20 118.7(2) . . ?
C16 C22 C17 121.0(3) . . ?
C16 C22 C21 119.7(3) . . ?
C17 C22 C21 119.3(3) . . ?
C15 C23 C24 111.2(3) . . ?
C25 C23 C15 108.8(3) . . ?
C25 C23 C24 107.0(3) . . ?
C26 C23 C15 109.4(3) . . ?
C26 C23 C24 109.8(3) . . ?
C26 C23 C25 110.5(3) . . ?
C23 C24 H24A 109.5 . . ?
C23 C24 H24B 109.5 . . ?
C23 C24 H24C 109.5 . . ?
H24A C24 H24B 109.5 . . ?
H24A C24 H24C 109.5 . . ?
H24B C24 H24C 109.5 . . ?
C23 C25 H25A 109.5 . . ?
C23 C25 H25B 109.5 . . ?
C23 C25 H25C 109.5 . . ?
H25A C25 H25B 109.5 . . ?
H25A C25 H25C 109.5 . . ?
H25B C25 H25C 109.5 . . ?
C23 C26 H26A 109.5 . . ?
C23 C26 H26B 109.5 . . ?
C23 C26 H26C 109.5 . . ?
H26A C26 H26B 109.5 . . ?
H26A C26 H26C 109.5 . . ?
H26B C26 H26C 109.5 . . ?
C18 C27 C30 109.4(4) . . ?
C18 C27 C31 113.0(4) . . ?
C18 C27 C33 108.0(5) . . ?
C28 C27 C18 108.7(5) . . ?
C28 C27 C29 116.8(7) . . ?
C28 C27 C30 115.4(7) . . ?
C29 C27 C18 106.0(4) . . ?
C29 C27 C30 99.9(7) . . ?
C32 C27 C18 112.0(4) . . ?
C32 C27 C31 106.3(6) . . ?
C32 C27 C33 109.8(7) . . ?
C33 C27 C31 107.6(9) . . ?
C27 C28 H28A 109.5 . . ?
C27 C28 H28B 109.5 . . ?
C27 C28 H28C 109.5 . . ?
H28A C28 H28B 109.5 . . ?
H28A C28 H28C 109.5 . . ?
H28B C28 H28C 109.5 . . ?
C27 C29 H29A 109.5 . . ?
C27 C29 H29B 109.5 . . ?
C27 C29 H29C 109.5 . . ?
H29A C29 H29B 109.5 . . ?
H29A C29 H29C 109.5 . . ?
H29B C29 H29C 109.5 . . ?
C27 C30 H30A 109.5 . . ?
C27 C30 H30B 109.5 . . ?
C27 C30 H30C 109.5 . . ?
H30A C30 H30B 109.5 . . ?
H30A C30 H30C 109.5 . . ?
H30B C30 H30C 109.5 . . ?
C27 C31 H31A 109.5 . . ?
C27 C31 H31B 109.5 . . ?
C27 C31 H31C 109.5 . . ?
H31A C31 H31B 109.5 . . ?
H31A C31 H31C 109.5 . . ?
H31B C31 H31C 109.5 . . ?
C27 C32 H32A 109.5 . . ?
C27 C32 H32B 109.5 . . ?
C27 C32 H32C 109.5 . . ?
H32A C32 H32B 109.5 . . ?
H32A C32 H32C 109.5 . . ?
H32B C32 H32C 109.5 . . ?
C27 C33 H33A 109.5 . . ?
C27 C33 H33B 109.5 . . ?
C27 C33 H33C 109.5 . . ?
H33A C33 H33B 109.5 . . ?
H33A C33 H33C 109.5 . . ?
H33B C33 H33C 109.5 . . ?
H41A C41 H41B 109.5 . . ?
H41A C41 H41C 109.5 . . ?
H41B C41 H41C 109.5 . . ?
C42 C41 H41A 109.5 . . ?
C42 C41 H41B 109.5 . . ?
C42 C41 H41C 109.5 . . ?
C41 C42 H42A 108.8 . . ?
C41 C42 H42B 108.8 . . ?
H42A C42 H42B 107.7 . . ?
C43 C42 C41 114.0(9) . . ?
C43 C42 H42A 108.8 . . ?
C43 C42 H42B 108.8 . . ?
C42 C43 H43A 108.3 . . ?
C42 C43 H43B 108.3 . . ?
C42 C43 C44 116.1(9) . . ?
H43A C43 H43B 107.4 . . ?
C44 C43 H43A 108.3 . . ?
C44 C43 H43B 108.3 . . ?
C43 C44 H44A 109.6 . . ?
C43 C44 H44B 109.6 . . ?
C43 C44 C45 110.4(7) . . ?
H44A C44 H44B 108.1 . . ?
C45 C44 H44A 109.6 . . ?
C45 C44 H44B 109.6 . . ?
C44 C45 H45A 109.9 . . ?
C44 C45 H45B 109.9 . . ?
H45A C45 H45B 108.3 . . ?
C46 C45 C44 108.8(8) . . ?
C46 C45 H45A 109.9 . . ?
C46 C45 H45B 109.9 . . ?
C45 C46 H46A 109.5 . . ?
C45 C46 H46B 109.5 . . ?
C45 C46 H46C 109.5 . . ?
H46A C46 H46B 109.5 . . ?
H46A C46 H46C 109.5 . . ?
H46B C46 H46C 109.5 . . ?
H71A C71 H71B 109.5 . . ?
H71A C71 H71C 109.5 . . ?
H71B C71 H71C 109.5 . . ?
C72 C71 H71A 109.5 . . ?
C72 C71 H71B 109.5 . . ?
C72 C71 H71C 109.5 . . ?
C71 C72 H72A 110.6 . . ?
C71 C72 H72B 110.6 . . ?
C71 C72 C73 105.7(14) . . ?
H72A C72 H72B 108.7 . . ?
C73 C72 H72A 110.6 . . ?
C73 C72 H72B 110.6 . . ?
C72 C73 H73A 108.2 . . ?
C72 C73 H73B 113.7 . . ?
H73A C73 H73B 109.1 . . ?
H61A C61 H61B 109.5 . . ?
H61A C61 H61C 109.5 . . ?
H61B C61 H61C 109.5 . . ?
C62 C61 H61A 109.5 . . ?
C62 C61 H61B 109.5 . . ?
C62 C61 H61C 109.5 . . ?
C61 C62 H62A 108.7 . . ?
C61 C62 H62B 108.7 . . ?
C61 C62 C63 114.0(17) . . ?
H62A C62 H62B 107.6 . . ?
C63 C62 H62A 108.7 . . ?
C63 C62 H62B 108.7 . . ?
C62 C63 H63A 109.7 . . ?
C62 C63 H63B 109.7 . . ?
C63 C63 C62 109.7(12) 8_666 . ?
C63 C63 H63A 109.7 8_666 . ?
C63 C63 H63B 109.7 8_666 . ?
H63A C63 H63B 108.2 . . ?
H51A C51 H51B 109.5 . . ?
H51A C51 H51C 109.5 . . ?
H51B C51 H51C 109.5 . . ?
C52 C51 H51A 109.5 . . ?
C52 C51 H51B 109.5 . . ?
C52 C51 H51C 109.5 . . ?
C51 C52 H52A 109.6 . . ?
C51 C52 H52B 109.6 . . ?
C51 C52 C53 110.4(14) . . ?
H52A C52 H52B 108.1 . . ?
C53 C52 H52A 109.6 . . ?
C53 C52 H52B 109.6 . . ?
C52 C53 H53A 110.4 . . ?
C52 C53 H53B 110.4 . . ?
H53A C53 H53B 108.6 . . ?
C54 C53 C52 106.8(14) . . ?
C54 C53 H53A 110.4 . . ?
C54 C53 H53B 110.4 . . ?
C53 C54 H54A 109.1 . . ?
C53 C54 H54B 109.1 . . ?
H54A C54 H54B 107.9 . . ?
C55 C54 C53 112.3(15) . . ?
C55 C54 H54A 109.1 . . ?
C55 C54 H54B 109.1 . . ?
C54 C55 H55A 105.4 . . ?
C54 C55 H55B 105.4 . . ?
C54 C55 C56 127.7(19) . . ?
H55A C55 H55B 106.0 . . ?
C56 C55 H55A 105.4 . . ?
C56 C55 H55B 105.4 . . ?
C55 C56 H56A 109.5 . . ?
C55 C56 H56B 109.5 . . ?
C55 C56 H56C 109.5 . . ?
H56A C56 H56B 109.5 . . ?
H56A C56 H56C 109.5 . . ?
H56B C56 H56C 109.5 . . ?
H81A C81 H81B 109.5 . . ?
H81A C81 H81C 109.5 . . ?
H81B C81 H81C 109.5 . . ?
C82 C81 H81A 109.5 . . ?
C82 C81 H81B 109.5 . . ?
C82 C81 H81C 109.5 . . ?
C81 C82 H82A 111.4 . . ?
C81 C82 H82B 111.4 . . ?
H82A C82 H82B 109.3 . . ?
C83 C82 C81 101.8(12) . . ?
C83 C82 H82A 111.4 . . ?
C83 C82 H82B 111.4 . . ?
C82 C83 H83A 110.8 . . ?
C82 C83 H83B 110.8 . . ?
C82 C83 C84 104.6(12) . . ?
H83A C83 H83B 108.9 . . ?
C84 C83 H83A 110.8 . . ?
C84 C83 H83B 110.8 . . ?
C83 C84 H84A 110.0 . . ?
C83 C84 H84B 110.0 . . ?
H84A C84 H84B 108.3 . . ?
C85 C84 C83 108.6(14) . . ?
C85 C84 H84A 110.0 . . ?
C85 C84 H84B 110.0 . . ?
C84 C85 H85A 108.9 . . ?
C84 C85 H85B 108.9 . . ?
H85A C85 H85B 107.8 . . ?
C86 C85 C84 113.2(15) . . ?
C86 C85 H85A 108.9 . . ?
C86 C85 H85B 108.9 . . ?
C85 C86 H86A 109.5 . . ?
C85 C86 H86B 109.5 . . ?
C85 C86 H86C 109.5 . . ?
H86A C86 H86B 109.5 . . ?
H86A C86 H86C 109.5 . . ?
H86B C86 H86C 109.5 . . ?
H91A C91 H91B 109.5 . . ?
H91A C91 H91C 109.5 . . ?
H91B C91 H91C 109.5 . . ?
C92 C91 H91A 109.5 . . ?
C92 C91 H91B 109.5 . . ?
C92 C91 H91C 109.5 . . ?
C91 C92 H92A 111.1 . . ?
C91 C92 H92B 111.1 . . ?
C91 C92 C93 103.2(12) . . ?
H92A C92 H92B 109.1 . . ?
C93 C92 H92A 111.1 . . ?
C93 C92 H92B 111.1 . . ?
C92 C93 H93A 120.8 . . ?
C92 C93 H93B 97.5 . . ?
C93 C93 C92 98.8(12) 3_765 . ?
C93 C93 H93A 113.0 3_765 . ?
C93 C93 H93B 116.7 3_765 . ?
H93A C93 H93B 109.4 . . ?
H94A C94 H94B 109.5 . . ?
H94A C94 H94C 109.5 . . ?
H94B C94 H94C 109.5 . . ?
C95 C94 H94A 109.5 . . ?
C95 C94 H94B 109.5 . . ?
C95 C94 H94C 109.5 . . ?
C94 C95 H95A 113.5 . . ?
C94 C95 H95B 113.5 . . ?
H95A C95 H95B 110.8 . . ?
C96 C95 C94 90.7(9) . . ?
C96 C95 H95A 113.5 . . ?
C96 C95 H95B 113.5 . . ?
C95 C96 H96A 109.1 . . ?
C95 C96 H96B 109.1 . . ?
C96 C96 C95 112.4(14) 3_765 . ?
C96 C96 H96A 109.1 3_765 . ?
C96 C96 H96B 109.1 3_765 . ?
H96A C96 H96B 107.9 . . ?

loop_
_geom_bond_atom_site_label_1
_geom_bond_atom_site_label_2
_geom_bond_distance
_geom_bond_site_symmetry_2
_geom_bond_publ_flag
C1 C2 1.380(4) . ?
C1 C2 1.469(4) 20_657 ?
C1 C10 1.465(4) . ?
C2 C1 1.469(4) 26_566 ?
C2 C3 1.486(4) . ?
C3 C4 1.376(4) . ?
C3 C11 1.413(4) . ?
C4 H4 0.9500 . ?
C4 C5 1.408(4) . ?
C5 H5 0.9500 . ?
C5 C6 1.385(4) . ?
C6 C12 1.433(4) . ?
C6 C13 1.470(4) . ?
C7 C8 1.401(4) . ?
C7 C12 1.420(4) . ?
C7 C20 1.470(4) . ?
C8 H8 0.9500 . ?
C8 C9 1.403(4) . ?
C9 H9 0.9500 . ?
C9 C10 1.392(4) . ?
C10 C11 1.405(4) . ?
C11 C12 1.391(4) . ?
C13 C14 1.372(4) . ?
C13 C21 1.439(4) . ?
C14 H14 0.9500 . ?
C14 C15 1.414(4) . ?
C15 C16 1.366(4) . ?
C15 C23 1.540(4) . ?
C16 H16 0.9500 . ?
C16 C22 1.403(4) . ?
C17 H17 0.9500 . ?
C17 C18 1.387(5) . ?
C17 C22 1.411(4) . ?
C18 C19 1.399(4) . ?
C18 C27 1.538(4) . ?
C19 H19 0.9500 . ?
C19 C20 1.389(4) . ?
C20 C21 1.433(4) . ?
C21 C22 1.426(4) . ?
C23 C24 1.544(5) . ?
C23 C25 1.523(5) . ?
C23 C26 1.522(5) . ?
C24 H24A 0.9800 . ?
C24 H24B 0.9800 . ?
C24 H24C 0.9800 . ?
C25 H25A 0.9800 . ?
C25 H25B 0.9800 . ?
C25 H25C 0.9800 . ?
C26 H26A 0.9800 . ?
C26 H26B 0.9800 . ?
C26 H26C 0.9800 . ?
C27 C28 1.491(8) . ?
C27 C29 1.535(6) . ?
C27 C30 1.607(9) . ?
C27 C31 1.563(8) . ?
C27 C32 1.436(6) . ?
C27 C33 1.555(8) . ?
C28 H28A 0.9800 . ?
C28 H28B 0.9800 . ?
C28 H28C 0.9800 . ?
C29 H29A 0.9800 . ?
C29 H29B 0.9800 . ?
C29 H29C 0.9800 . ?
C30 H30A 0.9800 . ?
C30 H30B 0.9800 . ?
C30 H30C 0.9800 . ?
C31 H31A 0.9800 . ?
C31 H31B 0.9800 . ?
C31 H31C 0.9800 . ?
C32 H32A 0.9800 . ?
C32 H32B 0.9800 . ?
C32 H32C 0.9800 . ?
C33 H33A 0.9800 . ?
C33 H33B 0.9800 . ?
C33 H33C 0.9800 . ?
C41 H41A 0.9800 . ?
C41 H41B 0.9800 . ?
C41 H41C 0.9800 . ?
C41 C42 1.498(10) . ?
C42 H42A 0.9900 . ?
C42 H42B 0.9900 . ?
C42 C43 1.496(10) . ?
C43 H43A 0.9900 . ?
C43 H43B 0.9900 . ?
C43 C44 1.523(10) . ?
C44 H44A 0.9900 . ?
C44 H44B 0.9900 . ?
C44 C45 1.616(9) . ?
C45 H45A 0.9900 . ?
C45 H45B 0.9900 . ?
C45 C46 1.521(10) . ?
C46 H46A 0.9800 . ?
C46 H46B 0.9800 . ?
C46 H46C 0.9800 . ?
C71 H71A 0.9800 . ?
C71 H71B 0.9800 . ?
C71 H71C 0.9800 . ?
C71 C72 1.531(15) . ?
C72 H72A 0.9900 . ?
C72 H72B 0.9900 . ?
C72 C73 1.568(13) . ?
C73 H73A 0.9900 . ?
C73 H73B 0.9899 . ?
C61 H61A 0.9800 . ?
C61 H61B 0.9800 . ?
C61 H61C 0.9800 . ?
C61 C62 1.526(18) . ?
C62 H62A 0.9900 . ?
C62 H62B 0.9900 . ?
C62 C63 1.529(17) . ?
C63 C63 1.521(18) 8_666 ?
C63 H63A 0.9900 . ?
C63 H63B 0.9900 . ?
C51 H51A 0.9800 . ?
C51 H51B 0.9800 . ?
C51 H51C 0.9800 . ?
C51 C52 1.512(14) . ?
C52 H52A 0.9900 . ?
C52 H52B 0.9900 . ?
C52 C53 1.555(14) . ?
C53 H53A 0.9900 . ?
C53 H53B 0.9900 . ?
C53 C54 1.548(14) . ?
C54 H54A 0.9900 . ?
C54 H54B 0.9900 . ?
C54 C55 1.450(14) . ?
C55 H55A 0.9900 . ?
C55 H55B 0.9900 . ?
C55 C56 1.471(14) . ?
C56 H56A 0.9800 . ?
C56 H56B 0.9800 . ?
C56 H56C 0.9800 . ?
C81 H81A 0.9800 . ?
C81 H81B 0.9800 . ?
C81 H81C 0.9800 . ?
C81 C82 1.560(14) . ?
C82 H82A 0.9900 . ?
C82 H82B 0.9900 . ?
C82 C83 1.533(14) . ?
C83 H83A 0.9900 . ?
C83 H83B 0.9900 . ?
C83 C84 1.574(14) . ?
C84 H84A 0.9900 . ?
C84 H84B 0.9900 . ?
C84 C85 1.557(14) . ?
C85 H85A 0.9900 . ?
C85 H85B 0.9900 . ?
C85 C86 1.500(14) . ?
C86 H86A 0.9800 . ?
C86 H86B 0.9800 . ?
C86 H86C 0.9800 . ?
C91 H91A 0.9800 . ?
C91 H91B 0.9800 . ?
C91 H91C 0.9800 . ?
C91 C92 1.525(14) . ?
C92 H92A 0.9900 . ?
C92 H92B 0.9900 . ?
C92 C93 1.593(14) . ?
C93 C93 1.528(15) 3_765 ?
C93 H93A 0.9821 . ?
C93 H93B 0.9882 . ?
C94 H94A 0.9800 . ?
C94 H94B 0.9800 . ?
C94 H94C 0.9800 . ?
C94 C95 1.621(13) . ?
C95 H95A 0.9900 . ?
C95 H95B 0.9900 . ?
C95 C96 1.516(14) . ?
C96 C96 1.452(14) 3_765 ?
C96 H96A 0.9900 . ?
C96 H96B 0.9900 . ?
